data_7035353
loop_
_publ_author_name
'Dolai, Malay'
'Ali, Mahammad'
'Titi\<s, J\'an'
'Bo\<ca, Roman'

_publ_section_title
;
 Cu(ii)-Dy(iii) and Co(iii)-Dy(iii) based single molecule magnets with
 multiple slow magnetic relaxation processes in the Cu(ii)-Dy(iii)
 complex.
;
_journal_issue 29
_journal_name_full 'Dalton transactions (Cambridge, England : 2003)'
_journal_page_first 13242
_journal_page_last 13249
_journal_paper_doi 10.1039/c5dt00960j
_journal_volume 44
_journal_year 2015
_chemical_formula_moiety 'C25 H35 Co Dy N2 O14, C2 H3 O2, 3(H2 O)'
_chemical_formula_sum 'C27 H44 Co Dy N2 O19'
_chemical_formula_weight 922.07
_chemical_name_systematic
;
 ?
;
_space_group_IT_number 14
_symmetry_cell_setting monoclinic
_symmetry_space_group_name_Hall '-P 2ybc'
_symmetry_space_group_name_H-M 'P 1 21/c 1'
_atom_sites_solution_hydrogens geom
_atom_sites_solution_primary direct
_atom_sites_solution_secondary difmap
_audit_creation_method SHELXL-97
_audit_update_record
;
2015-04-26 deposited with the CCDC.
2015-06-05 downloaded from the CCDC.
;
_cell_angle_alpha 90.00
_cell_angle_beta 102.7070(10)
_cell_angle_gamma 90.00
_cell_formula_units_Z 4
_cell_length_a 11.1816(2)
_cell_length_b 20.7429(4)
_cell_length_c 15.4433(3)
_cell_measurement_reflns_used 200
_cell_measurement_temperature 155(2)
_cell_measurement_theta_max 27.57
_cell_measurement_theta_min 1.67
_cell_volume 3494.17(12)
_computing_cell_refinement 'BRUKER SMART APEX-II CCD'
_computing_data_collection 'BRUKER SMART APEX-II CCD'
_computing_data_reduction 'BRUKER SAINT'
_computing_molecular_graphics 'Diamond 3.0'
_computing_publication_material 'SHELXL-97 (Sheldrick, 2008)'
_computing_structure_refinement 'SHELXL-97 (Sheldrick, 2008)'
_computing_structure_solution 'SHELXS-97 (Sheldrick, 2008)'
_diffrn_ambient_temperature 155(2)
_diffrn_measured_fraction_theta_full 0.997
_diffrn_measured_fraction_theta_max 0.997
_diffrn_measurement_device_type 'BRUKER SMART APEX-II CCD'
_diffrn_measurement_method na
_diffrn_radiation_monochromator graphite
_diffrn_radiation_source 'fine-focus sealed tube'
_diffrn_radiation_type MoK\a
_diffrn_radiation_wavelength 0.71073
_diffrn_reflns_av_R_equivalents 0.0346
_diffrn_reflns_av_sigmaI/netI 0.0212
_diffrn_reflns_limit_h_max 14
_diffrn_reflns_limit_h_min -14
_diffrn_reflns_limit_k_max 27
_diffrn_reflns_limit_k_min -27
_diffrn_reflns_limit_l_max 20
_diffrn_reflns_limit_l_min -20
_diffrn_reflns_number 58025
_diffrn_reflns_theta_full 27.57
_diffrn_reflns_theta_max 27.57
_diffrn_reflns_theta_min 1.67
_exptl_absorpt_coefficient_mu 2.679
_exptl_absorpt_correction_T_max 0.765
_exptl_absorpt_correction_T_min 0.566
_exptl_absorpt_correction_type empirical
_exptl_absorpt_process_details SADABS
_exptl_crystal_colour 'Dark brown'
_exptl_crystal_density_diffrn 1.741
_exptl_crystal_density_method 'not measured'
_exptl_crystal_description 'Block shape'
_exptl_crystal_F_000 1836.0
_exptl_crystal_size_max 0.34
_exptl_crystal_size_mid 0.18
_exptl_crystal_size_min 0.10
_refine_diff_density_max 0.934
_refine_diff_density_min -0.848
_refine_diff_density_rms 0.085
_refine_ls_extinction_method none
_refine_ls_goodness_of_fit_ref 1.026
_refine_ls_hydrogen_treatment mixed
_refine_ls_matrix_type full
_refine_ls_number_parameters 490
_refine_ls_number_reflns 8085
_refine_ls_number_restraints 0
_refine_ls_restrained_S_all 1.026
_refine_ls_R_factor_all 0.0334
_refine_ls_R_factor_gt 0.0277
_refine_ls_shift/su_max 0.004
_refine_ls_shift/su_mean 0.000
_refine_ls_structure_factor_coef Fsqd
_refine_ls_weighting_details 'calc w=1/[\s^2^(Fo^2^)+(0.0417P)^2^+4.0227P] where P=(Fo^2^+2Fc^2^)/3'
_refine_ls_weighting_scheme calc
_refine_ls_wR_factor_gt 0.0750
_refine_ls_wR_factor_ref 0.0788
_reflns_number_gt 7112
_reflns_number_total 8085
_reflns_threshold_expression >2sigma(I)
_cod_data_source_file c5dt00960j2.cif
_cod_data_source_block 2
_cod_depositor_comments
;
The following automatic conversions were performed:

'_symmetry_cell_setting' value 'Monoclinic' changed to 'monoclinic'
according to
/usr/data/users/saulius/crontab/automatic-downloads/rss-feeds/RSC/lib/dictionaries/cif_core.dic
dictionary named 'cif_core.dic' version 2.4.2 from 2011-04-26.

'_exptl_absorpt_correction_type' value 'Empirical' changed to
'empirical' according to
/usr/data/users/saulius/crontab/automatic-downloads/rss-feeds/RSC/lib/dictionaries/cif_core.dic
dictionary named 'cif_core.dic' version 2.4.2 from 2011-04-26.

Automatic conversion script
Id: cif_fix_values 3271 2015-04-21 07:52:19Z andrius 

 Adding full bibliography for 7035352--7035353.cif.
;
_cod_original_cell_volume 3494.17(11)
_cod_original_sg_symbol_H-M 'P 21/c'
_cod_database_code 7035353

loop_
_symmetry_equiv_pos_as_xyz
'x, y, z'
'-x, y+1/2, -z+1/2'
'-x, -y, -z'
'x, -y-1/2, z-1/2'

loop_
_atom_site_label
_atom_site_type_symbol
_atom_site_fract_x
_atom_site_fract_y
_atom_site_fract_z
_atom_site_U_iso_or_equiv
_atom_site_adp_type
_atom_site_occupancy
_atom_site_symmetry_multiplicity
_atom_site_calc_flag
_atom_site_refinement_flags
Dy1 Dy 0.267336(13) 0.627393(6) 0.257316(9) 0.03143(6) Uani 1 1 d .
Co1 Co 0.24544(3) 0.464461(18) 0.25332(2) 0.02544(8) Uani 1 1 d .
O10 O 0.2238(2) 0.73125(10) 0.28287(16) 0.0467(6) Uani 1 1 d .
O1S O 0.8165(4) 0.80416(17) 0.9840(2) 0.0857(10) Uani 1 1 d .
O9 O 0.4042(2) 0.57134(10) 0.18881(15) 0.0403(5) Uani 1 1 d .
O2S O 0.8952(4) 0.6710(2) 0.3303(3) 0.1001(13) Uani 1 1 d .
O2 O 0.31923(17) 0.53022(9) 0.33566(12) 0.0274(4) Uani 1 1 d .
O3S O 0.6483(3) 0.6482(2) 0.2204(3) 0.1015(14) Uani 1 1 d .
C5 C 0.3600(3) 0.45678(17) 0.5558(2) 0.0419(7) Uani 1 1 d .
C4 C 0.3549(3) 0.51047(18) 0.6059(2) 0.0448(8) Uani 1 1 d .
H59 H 0.3616 0.5064 0.6681 0.054 Uiso 1 1 calc R
N1 N 0.3337(2) 0.39894(11) 0.32914(16) 0.0318(5) Uani 1 1 d .
O3 O 0.16745(18) 0.53530(9) 0.18344(13) 0.0311(4) Uani 1 1 d .
O7 O 0.11032(18) 0.46690(10) 0.31126(13) 0.0328(4) Uani 1 1 d .
O8 O 0.37703(18) 0.46474(9) 0.19482(14) 0.0329(4) Uani 1 1 d .
O14 O 0.0978(2) 0.60284(15) 0.32675(18) 0.0456(6) Uani 1 1 d .
O12 O 0.4691(3) 0.66855(14) 0.3099(2) 0.0516(6) Uani 1 1 d .
N2 N 0.1636(2) 0.40522(12) 0.16440(16) 0.0339(5) Uani 1 1 d .
C12 C 0.0565(3) 0.41661(16) 0.1164(2) 0.0394(7) Uani 1 1 d .
C14 C -0.1337(3) 0.4780(2) 0.0635(2) 0.0502(9) Uani 1 1 d .
H55 H -0.1742 0.4392 0.0409 0.060 Uiso 1 1 calc R
O4 O 0.0574(2) 0.64543(12) 0.14856(17) 0.0510(6) Uani 1 1 d .
C20 C 0.0582(3) 0.42280(17) 0.3477(2) 0.0416(7) Uani 1 1 d .
O13 O 0.2962(3) 0.68346(15) 0.1270(2) 0.0595(8) Uani 1 1 d .
C22 C 0.4298(3) 0.51503(15) 0.17384(19) 0.0329(6) Uani 1 1 d .
C7 C 0.3305(2) 0.52238(13) 0.42258(17) 0.0280(5) Uani 1 1 d .
C6 C 0.3469(2) 0.46171(14) 0.46340(19) 0.0316(6) Uani 1 1 d .
C3 C 0.3401(3) 0.57098(16) 0.5665(2) 0.0386(7) Uani 1 1 d .
H16 H 0.3367 0.6082 0.6017 0.046 Uiso 1 1 calc R
C2 C 0.3303(3) 0.57693(14) 0.47609(18) 0.0311(6) Uani 1 1 d .
O1 O 0.3224(2) 0.63469(9) 0.43173(14) 0.0387(5) Uani 1 1 d .
C1 C 0.2966(5) 0.69023(18) 0.4801(3) 0.0661(12) Uani 1 1 d .
H7A H 0.2174 0.6845 0.4964 0.099 Uiso 1 1 calc R
H7B H 0.2937 0.7287 0.4429 0.099 Uiso 1 1 calc R
H7C H 0.3612 0.6953 0.5339 0.099 Uiso 1 1 calc R
C8 C 0.3630(3) 0.40538(14) 0.4134(2) 0.0341(6) Uani 1 1 d .
H18 H 0.3992 0.3690 0.4464 0.041 Uiso 1 1 calc R
C9 C 0.3786(3) 0.34088(15) 0.2905(2) 0.0434(7) Uani 1 1 d .
H9A H 0.4129 0.3104 0.3389 0.052 Uiso 1 1 calc R
H9B H 0.4457 0.3536 0.2615 0.052 Uiso 1 1 calc R
C10 C 0.2802(3) 0.30698(15) 0.2233(2) 0.0452(8) Uani 1 1 d .
H10 H 0.3210 0.2695 0.2011 0.054 Uiso 1 1 calc R
C11 C 0.2277(3) 0.34764(15) 0.1432(2) 0.0432(7) Uani 1 1 d .
H12A H 0.2950 0.3611 0.1149 0.052 Uiso 1 1 calc R
H12B H 0.1698 0.3211 0.0998 0.052 Uiso 1 1 calc R
C13 C -0.0105(3) 0.47598(16) 0.11115(19) 0.0380(7) Uani 1 1 d .
C15 C -0.1945(3) 0.5349(2) 0.0499(2) 0.0578(10) Uani 1 1 d .
H14 H -0.2785 0.5356 0.0202 0.069 Uiso 1 1 calc R
C16 C -0.1349(3) 0.5923(2) 0.0791(2) 0.0527(9) Uani 1 1 d .
H17 H -0.1783 0.6320 0.0696 0.063 Uiso 1 1 calc R
C17 C -0.0131(3) 0.59175(17) 0.1218(2) 0.0411(7) Uani 1 1 d .
C18 C 0.0507(3) 0.53334(15) 0.14144(18) 0.0339(6) Uani 1 1 d .
C19 C 0.0062(5) 0.7069(2) 0.1167(3) 0.0716(13) Uani 1 1 d .
H18A H -0.0156 0.7064 0.0516 0.107 Uiso 1 1 calc R
H18B H 0.0667 0.7409 0.1370 0.107 Uiso 1 1 calc R
H18C H -0.0673 0.7151 0.1397 0.107 Uiso 1 1 calc R
C21 C -0.0381(5) 0.4464(3) 0.3931(4) 0.0959(19) Uani 1 1 d .
H21A H -0.1028 0.4138 0.3881 0.144 Uiso 1 1 calc R
H21B H -0.0733 0.4866 0.3652 0.144 Uiso 1 1 calc R
H21C H -0.0016 0.4543 0.4560 0.144 Uiso 1 1 calc R
C23 C 0.5318(3) 0.50204(18) 0.1275(2) 0.0498(8) Uani 1 1 d .
H24 H 0.5168 0.5257 0.0713 0.075 Uiso 1 1 calc R
H25 H 0.5356 0.4557 0.1158 0.075 Uiso 1 1 calc R
H23 H 0.6097 0.5161 0.1652 0.075 Uiso 1 1 calc R
O15 O 0.5252(6) 0.7824(3) 0.4143(4) 0.173(3) Uani 1 1 d .
C26 C 0.5487(4) 0.7980(2) 0.4912(3) 0.0557(9) Uani 1 1 d .
C27 C 0.4941(6) 0.8371(3) 0.5169(4) 0.0927(17) Uani 1 1 d .
H27A H 0.5088 0.8345 0.5817 0.139 Uiso 1 1 calc R
H27B H 0.4066 0.8312 0.4912 0.139 Uiso 1 1 calc R
H27C H 0.5201 0.8795 0.4998 0.139 Uiso 1 1 calc R
O5 O 0.1873(3) 0.28104(12) 0.26116(19) 0.0580(7) Uani 1 1 d .
H12 H 0.1556 0.3106 0.2858 0.087 Uiso 1 1 calc R
C24 C 0.2509(3) 0.78803(18) 0.2597(2) 0.0489(9) Uani 1 1 d .
C25 C 0.2229(5) 0.8423(2) 0.3162(3) 0.0769(14) Uani 1 1 d .
H58A H 0.2804 0.8412 0.3740 0.115 Uiso 1 1 calc R
H58B H 0.1389 0.8378 0.3245 0.115 Uiso 1 1 calc R
H58C H 0.2309 0.8835 0.2869 0.115 Uiso 1 1 calc R
O11 O 0.2949(4) 0.79928(14) 0.1953(2) 0.0843(11) Uani 1 1 d .
O16 O 0.6273(7) 0.7725(4) 0.5350(5) 0.214(4) Uani 1 1 d .
O6 O 0.0800(3) 0.36491(12) 0.34830(19) 0.0561(7) Uani 1 1 d .
H3 H 0.371(3) 0.4162(18) 0.582(2) 0.046(10) Uiso 1 1 d .
H6 H 0.017(4) 0.3837(17) 0.076(3) 0.048(10) Uiso 1 1 d .
H58 H 0.529(5) 0.660(2) 0.283(3) 0.080(15) Uiso 1 1 d .
H57 H 0.482(4) 0.695(2) 0.339(3) 0.051(13) Uiso 1 1 d .
H66 H 0.036(5) 0.619(2) 0.332(3) 0.076(16) Uiso 1 1 d .
H61 H 0.351(4) 0.674(2) 0.111(3) 0.053(14) Uiso 1 1 d .
H64 H 0.316(6) 0.724(3) 0.143(4) 0.12(2) Uiso 1 1 d .
H70 H 0.080(5) 0.567(3) 0.326(4) 0.087(19) Uiso 1 1 d .

loop_
_atom_site_aniso_label
_atom_site_aniso_U_11
_atom_site_aniso_U_22
_atom_site_aniso_U_33
_atom_site_aniso_U_23
_atom_site_aniso_U_13
_atom_site_aniso_U_12
Dy1 0.04244(9) 0.02279(8) 0.03080(8) 0.00245(5) 0.01181(6) 0.00294(5)
Co1 0.02880(18) 0.02246(18) 0.02588(18) -0.00065(13) 0.00780(14) 0.00088(13)
O10 0.0685(16) 0.0286(12) 0.0470(13) 0.0044(9) 0.0210(12) 0.0064(10)
O1S 0.114(3) 0.077(2) 0.068(2) -0.0021(17) 0.0232(19) 0.011(2)
O9 0.0493(13) 0.0290(11) 0.0483(13) -0.0003(9) 0.0234(10) -0.0025(9)
O2S 0.093(3) 0.102(3) 0.116(3) 0.030(2) 0.046(2) 0.049(2)
O2 0.0333(10) 0.0253(9) 0.0240(9) 0.0003(7) 0.0069(7) -0.0001(7)
O3S 0.069(2) 0.128(3) 0.118(3) -0.065(3) 0.044(2) -0.031(2)
C5 0.0450(17) 0.0461(19) 0.0343(16) 0.0142(14) 0.0077(13) 0.0029(14)
C4 0.0481(18) 0.060(2) 0.0264(14) 0.0067(14) 0.0086(13) 0.0011(16)
N1 0.0334(12) 0.0233(12) 0.0389(13) 0.0022(10) 0.0088(10) 0.0011(9)
O3 0.0331(10) 0.0288(10) 0.0303(10) 0.0020(8) 0.0044(8) 0.0034(8)
O7 0.0312(10) 0.0364(11) 0.0326(10) 0.0000(8) 0.0107(8) 0.0001(8)
O8 0.0358(10) 0.0296(10) 0.0369(11) -0.0012(8) 0.0159(8) 0.0021(8)
O14 0.0432(14) 0.0435(15) 0.0535(15) -0.0003(12) 0.0180(11) 0.0096(12)
O12 0.0539(16) 0.0484(16) 0.0561(16) -0.0117(13) 0.0200(13) -0.0108(12)
N2 0.0436(14) 0.0287(13) 0.0307(12) -0.0040(10) 0.0110(10) -0.0046(10)
C12 0.0440(17) 0.0454(18) 0.0293(14) -0.0036(13) 0.0089(12) -0.0151(14)
C14 0.0351(16) 0.075(3) 0.0392(17) 0.0086(17) 0.0052(13) -0.0129(16)
O4 0.0571(15) 0.0393(13) 0.0509(14) 0.0063(11) -0.0005(11) 0.0175(11)
C20 0.0396(16) 0.0473(19) 0.0408(17) -0.0051(14) 0.0152(13) -0.0099(14)
O13 0.088(2) 0.0476(17) 0.0525(16) 0.0146(13) 0.0354(16) 0.0149(15)
C22 0.0342(14) 0.0362(16) 0.0297(14) -0.0012(12) 0.0100(11) -0.0010(12)
C7 0.0255(12) 0.0324(14) 0.0263(13) -0.0001(11) 0.0059(10) -0.0006(10)
C6 0.0289(13) 0.0338(15) 0.0314(14) 0.0042(11) 0.0052(11) 0.0000(11)
C3 0.0371(15) 0.0482(18) 0.0305(14) -0.0058(13) 0.0077(12) -0.0010(13)
C2 0.0304(13) 0.0336(15) 0.0300(14) -0.0004(11) 0.0084(11) -0.0007(11)
O1 0.0576(14) 0.0270(11) 0.0337(11) -0.0053(8) 0.0148(10) -0.0019(9)
C1 0.123(4) 0.0361(19) 0.042(2) -0.0072(15) 0.025(2) 0.009(2)
C8 0.0317(14) 0.0295(15) 0.0399(16) 0.0109(12) 0.0051(12) 0.0024(11)
C9 0.0512(19) 0.0258(15) 0.0541(19) 0.0002(13) 0.0133(15) 0.0113(13)
C10 0.062(2) 0.0258(15) 0.0511(19) -0.0061(14) 0.0190(16) 0.0013(14)
C11 0.059(2) 0.0310(16) 0.0422(17) -0.0105(13) 0.0171(15) -0.0023(14)
C13 0.0336(15) 0.0527(19) 0.0281(14) 0.0042(13) 0.0077(11) -0.0031(13)
C15 0.0310(16) 0.097(3) 0.045(2) 0.020(2) 0.0070(14) 0.0021(18)
C16 0.0414(18) 0.076(3) 0.0417(18) 0.0161(18) 0.0114(15) 0.0220(18)
C17 0.0423(17) 0.0494(19) 0.0320(15) 0.0084(13) 0.0094(13) 0.0135(14)
C18 0.0310(14) 0.0465(17) 0.0247(13) 0.0047(12) 0.0073(11) 0.0043(12)
C19 0.092(3) 0.047(2) 0.066(3) 0.0093(19) -0.007(2) 0.031(2)
C21 0.102(4) 0.080(3) 0.135(5) -0.014(3) 0.089(4) -0.011(3)
C23 0.054(2) 0.051(2) 0.054(2) -0.0065(16) 0.0330(17) -0.0022(16)
O15 0.185(6) 0.207(6) 0.153(5) -0.097(5) 0.092(4) -0.116(5)
C26 0.068(3) 0.047(2) 0.057(2) -0.0115(18) 0.026(2) -0.0135(19)
C27 0.125(5) 0.070(3) 0.094(4) -0.006(3) 0.047(4) 0.010(3)
O5 0.085(2) 0.0351(13) 0.0603(16) -0.0055(12) 0.0297(14) -0.0166(13)
C24 0.069(2) 0.0288(17) 0.0468(19) 0.0043(14) 0.0079(17) 0.0065(14)
C25 0.113(4) 0.035(2) 0.081(3) -0.006(2) 0.018(3) 0.013(2)
O11 0.146(3) 0.0413(16) 0.078(2) 0.0158(15) 0.053(2) -0.0020(18)
O16 0.207(7) 0.232(8) 0.216(8) 0.123(7) 0.078(6) 0.080(6)
O6 0.0677(17) 0.0425(15) 0.0664(17) 0.0008(12) 0.0327(14) -0.0115(12)

loop_
_atom_type_symbol
_atom_type_description
_atom_type_scat_dispersion_real
_atom_type_scat_dispersion_imag
_atom_type_scat_source
C C 0.0033 0.0016 'International Tables Vol C Tables 4.2.6.8 and 6.1.1.4'
H H 0.0000 0.0000 'International Tables Vol C Tables 4.2.6.8 and 6.1.1.4'
N N 0.0061 0.0033 'International Tables Vol C Tables 4.2.6.8 and 6.1.1.4'
O O 0.0106 0.0060 'International Tables Vol C Tables 4.2.6.8 and 6.1.1.4'
Co Co 0.3494 0.9721 'International Tables Vol C Tables 4.2.6.8 and 6.1.1.4'
Dy Dy -0.1892 4.4098 'International Tables Vol C Tables 4.2.6.8 and 6.1.1.4'

loop_
_geom_angle_atom_site_label_1
_geom_angle_atom_site_label_2
_geom_angle_atom_site_label_3
_geom_angle
O10 Dy1 O9 137.39(8)
O10 Dy1 O2 139.73(7)
O9 Dy1 O2 72.35(7)
O10 Dy1 O3 138.89(8)
O9 Dy1 O3 70.71(7)
O2 Dy1 O3 66.12(7)
O10 Dy1 O12 79.82(10)
O9 Dy1 O12 70.69(10)
O2 Dy1 O12 91.35(9)
O3 Dy1 O12 139.68(9)
O10 Dy1 O13 76.07(10)
O9 Dy1 O13 69.04(10)
O2 Dy1 O13 141.20(9)
O3 Dy1 O13 97.04(10)
O12 Dy1 O13 79.67(11)
O10 Dy1 O14 84.49(10)
O9 Dy1 O14 138.04(9)
O2 Dy1 O14 73.85(8)
O3 Dy1 O14 73.32(8)
O12 Dy1 O14 134.22(10)
O13 Dy1 O14 137.06(11)
O10 Dy1 O4 77.11(9)
O9 Dy1 O4 111.44(8)
O2 Dy1 O4 122.75(7)
O3 Dy1 O4 62.75(7)
O12 Dy1 O4 145.40(9)
O13 Dy1 O4 70.00(11)
O14 Dy1 O4 68.49(9)
O10 Dy1 O1 77.15(7)
O9 Dy1 O1 117.40(8)
O2 Dy1 O1 63.13(6)
O3 Dy1 O1 121.16(6)
O12 Dy1 O1 68.87(9)
O13 Dy1 O1 141.60(10)
O14 Dy1 O1 65.77(8)
O4 Dy1 O1 128.95(8)
O8 Co1 O3 91.96(9)
O8 Co1 O7 178.16(9)
O3 Co1 O7 86.27(9)
O8 Co1 N2 87.64(10)
O3 Co1 N2 90.10(10)
O7 Co1 N2 92.87(10)
O8 Co1 N1 86.79(10)
O3 Co1 N1 174.90(9)
O7 Co1 N1 94.93(10)
N2 Co1 N1 94.78(11)
O8 Co1 O2 92.76(8)
O3 Co1 O2 84.51(8)
O7 Co1 O2 86.57(8)
N2 Co1 O2 174.61(9)
N1 Co1 O2 90.61(9)
C24 O10 Dy1 138.6(2)
C22 O9 Dy1 138.76(19)
C7 O2 Co1 120.81(17)
C7 O2 Dy1 125.48(16)
Co1 O2 Dy1 104.23(8)
C4 C5 C6 120.6(3)
C4 C5 H3 120(2)
C6 C5 H3 119(2)
C5 C4 C3 120.3(3)
C5 C4 H59 119.8
C3 C4 H59 119.8
C8 N1 C9 117.5(3)
C8 N1 Co1 122.0(2)
C9 N1 Co1 120.3(2)
C18 O3 Co1 121.99(18)
C18 O3 Dy1 124.67(18)
Co1 O3 Dy1 103.81(8)
C20 O7 Co1 131.9(2)
C22 O8 Co1 125.22(19)
Dy1 O14 H66 138(4)
Dy1 O14 H70 115(4)
H66 O14 H70 100(5)
Dy1 O12 H58 122(3)
Dy1 O12 H57 123(4)
H58 O12 H57 112(5)
C12 N2 C11 117.4(3)
C12 N2 Co1 122.2(2)
C11 N2 Co1 120.1(2)
N2 C12 C13 126.9(3)
N2 C12 H6 119(2)
C13 C12 H6 114(2)
C15 C14 C13 120.3(4)
C15 C14 H55 119.9
C13 C14 H55 119.9
C17 O4 C19 117.1(3)
C17 O4 Dy1 117.07(18)
C19 O4 Dy1 125.8(2)
O6 C20 O7 126.5(3)
O6 C20 C21 118.8(3)
O7 C20 C21 114.7(3)
Dy1 O13 H61 116(3)
Dy1 O13 H64 107(4)
H61 O13 H64 99(5)
O9 C22 O8 125.9(3)
O9 C22 C23 119.4(3)
O8 C22 C23 114.7(3)
O2 C7 C2 119.0(2)
O2 C7 C6 122.5(2)
C2 C7 C6 118.5(2)
C7 C6 C5 119.7(3)
C7 C6 C8 120.6(3)
C5 C6 C8 119.4(3)
C2 C3 C4 119.9(3)
C2 C3 H16 120.0
C4 C3 H16 120.0
O1 C2 C3 124.3(3)
O1 C2 C7 114.7(2)
C3 C2 C7 120.9(3)
C2 O1 C1 116.0(2)
C2 O1 Dy1 115.80(16)
C1 O1 Dy1 123.3(2)
O1 C1 H7A 109.5
O1 C1 H7B 109.5
H7A C1 H7B 109.5
O1 C1 H7C 109.5
H7A C1 H7C 109.5
H7B C1 H7C 109.5
N1 C8 C6 126.9(3)
N1 C8 H18 116.6
C6 C8 H18 116.6
N1 C9 C10 113.3(3)
N1 C9 H9A 108.9
C10 C9 H9A 108.9
N1 C9 H9B 108.9
C10 C9 H9B 108.9
H9A C9 H9B 107.7
O5 C10 C11 111.5(3)
O5 C10 C9 112.7(3)
C11 C10 C9 113.4(3)
O5 C10 H10 106.2
C11 C10 H10 106.2
C9 C10 H10 106.2
N2 C11 C10 113.2(3)
N2 C11 H12A 108.9
C10 C11 H12A 108.9
N2 C11 H12B 108.9
C10 C11 H12B 108.9
H12A C11 H12B 107.7
C18 C13 C14 119.9(3)
C18 C13 C12 120.0(3)
C14 C13 C12 119.5(3)
C14 C15 C16 120.5(3)
C14 C15 H14 119.7
C16 C15 H14 119.7
C17 C16 C15 120.1(4)
C17 C16 H17 119.9
C15 C16 H17 119.9
O4 C17 C16 125.4(3)
O4 C17 C18 113.8(3)
C16 C17 C18 120.8(3)
O3 C18 C13 123.1(3)
O3 C18 C17 118.6(3)
C13 C18 C17 118.2(3)
O4 C19 H18A 109.5
O4 C19 H18B 109.5
H18A C19 H18B 109.5
O4 C19 H18C 109.5
H18A C19 H18C 109.5
H18B C19 H18C 109.5
C20 C21 H21A 109.5
C20 C21 H21B 109.5
H21A C21 H21B 109.5
C20 C21 H21C 109.5
H21A C21 H21C 109.5
H21B C21 H21C 109.5
C22 C23 H24 109.5
C22 C23 H25 109.5
H24 C23 H25 109.5
C22 C23 H23 109.5
H24 C23 H23 109.5
H25 C23 H23 109.5
O16 C26 C27 122.5(7)
O16 C26 O15 116.3(7)
C27 C26 O15 121.2(7)
C26 C27 H27A 109.5
C26 C27 H27B 109.5
H27A C27 H27B 109.5
C26 C27 H27C 109.5
H27A C27 H27C 109.5
H27B C27 H27C 109.5
C10 O5 H12 109.5
O11 C24 O10 124.2(3)
O11 C24 C25 120.1(4)
O10 C24 C25 115.7(3)
C24 C25 H58A 109.5
C24 C25 H58B 109.5
H58A C25 H58B 109.5
C24 C25 H58C 109.5
H58A C25 H58C 109.5
H58B C25 H58C 109.5

loop_
_geom_bond_atom_site_label_1
_geom_bond_atom_site_label_2
_geom_bond_distance
Dy1 O10 2.262(2)
Dy1 O9 2.350(2)
Dy1 O2 2.3569(18)
Dy1 O3 2.3744(19)
Dy1 O12 2.382(3)
Dy1 O13 2.407(3)
Dy1 O14 2.428(3)
Dy1 O4 2.595(2)
Dy1 O1 2.632(2)
Co1 O8 1.888(2)
Co1 O3 1.9158(19)
Co1 O7 1.918(2)
Co1 N2 1.918(2)
Co1 N1 1.919(2)
Co1 O2 1.9227(19)
O10 C24 1.287(4)
O9 C22 1.237(4)
O2 C7 1.330(3)
C5 C4 1.365(5)
C5 C6 1.406(4)
C5 H3 0.93(4)
C4 C3 1.389(5)
C4 H59 0.9500
N1 C8 1.277(4)
N1 C9 1.481(4)
O3 C18 1.325(3)
O7 C20 1.280(4)
O8 C22 1.275(4)
O14 H66 0.78(6)
O14 H70 0.77(6)
O12 H58 0.88(5)
O12 H57 0.70(4)
N2 C12 1.284(4)
N2 C11 1.467(4)
C12 C13 1.435(5)
C12 H6 0.96(4)
C14 C15 1.356(6)
C14 C13 1.412(4)
C14 H55 0.9500
O4 C17 1.374(4)
O4 C19 1.439(4)
C20 O6 1.225(4)
C20 C21 1.491(5)
O13 H61 0.74(4)
O13 H64 0.89(6)
C22 C23 1.498(4)
C7 C2 1.401(4)
C7 C6 1.401(4)
C6 C8 1.434(4)
C3 C2 1.382(4)
C3 H16 0.9500
C2 O1 1.373(3)
O1 C1 1.436(4)
C1 H7A 0.9800
C1 H7B 0.9800
C1 H7C 0.9800
C8 H18 0.9500
C9 C10 1.510(5)
C9 H9A 0.9900
C9 H9B 0.9900
C10 O5 1.406(5)
C10 C11 1.505(5)
C10 H10 1.0000
C11 H12A 0.9900
C11 H12B 0.9900
C13 C18 1.401(4)
C15 C16 1.390(6)
C15 H14 0.9500
C16 C17 1.377(5)
C16 H17 0.9500
C17 C18 1.405(4)
C19 H18A 0.9800
C19 H18B 0.9800
C19 H18C 0.9800
C21 H21A 0.9800
C21 H21B 0.9800
C21 H21C 0.9800
C23 H24 0.9800
C23 H25 0.9800
C23 H23 0.9800
O15 C26 1.203(6)
C26 O16 1.117(7)
C26 C27 1.138(6)
C27 H27A 0.9800
C27 H27B 0.9800
C27 H27C 0.9800
O5 H12 0.8400
C24 O11 1.225(4)
C24 C25 1.500(5)
C25 H58A 0.9800
C25 H58B 0.9800
C25 H58C 0.9800
